data_2101041
loop_
_publ_author_name
'Dastidar, P.'
'Guru Row, T. N.'
'Venkatesan, K.'

_publ_section_title
;
 Structural studies of `push--pull' butadienes
;
_journal_issue 5
_journal_name_full 'Acta Crystallographica Section B'
_journal_page_first 900
_journal_page_last 905
_journal_paper_doi 10.1107/S0108768193002265
_journal_volume 49
_journal_year 1993
_chemical_formula_moiety 'C11 H16 N2 O2'
_chemical_formula_sum 'C11 H16 N2 O2'
_chemical_formula_weight 208.26
_space_group_IT_number 14
_space_group_name_Hall '-P 2yn'
_space_group_name_H-M_alt 'P 1 21/n 1'
_symmetry_cell_setting monoclinic
_symmetry_space_group_name_Hall '-P 2yn'
_symmetry_space_group_name_H-M 'P 1 21/n 1'
_cell_angle_alpha 90.
_cell_angle_beta 92.62(2)
_cell_angle_gamma 90.
_cell_formula_units_Z 4
_cell_length_a 7.679(2)
_cell_length_b 13.368(2)
_cell_length_c 11.756(2)
_cell_volume 1205.5(4)
_diffrn_radiation_type Cu
_diffrn_radiation_wavelength 1.5418
_exptl_absorpt_coefficient_mu 0.615
_exptl_crystal_density_diffrn 1.14
_exptl_crystal_F_000 448
_cod_data_source_file li0144.cif
_cod_data_source_block li0144a
_cod_database_code 2101041

loop_
_space_group_symop_id
_space_group_symop_operation_xyz
1 x,y,z
2 -x+1/2,y+1/2,-z+1/2
3 -x,-y,-z
4 x+1/2,-y+1/2,z+1/2

loop_
_atom_site_label
_atom_site_fract_x
_atom_site_fract_y
_atom_site_fract_z
_atom_site_U_iso_or_equiv
C1 -.1536(5) .2695(3) .3503(3) .0679(12)
C2 -.0127(5) .3366(2) .3717(3) .0629(11)
C3 -.0348(4) .4392(2) .3489(3) .0591(10)
C4 .0994(5) .5077(3) .3617(3) .0655(12)
C5 .0766(5) .6087(3) .3454(3) .0615(12)
C6 .3805(6) .6557(4) .3859(5) .0940(19)
C7 .1521(8) .7826(3) .3442(5) .0845(17)
C8 -.2171(6) .4722(4) .3127(5) .0821(16)
C9 .1479(5) .2923(3) .4190(3) .0668(13)
C10 .2878(6) .1401(3) .4710(6) .096(2)
C11 .2499(8) .0320(4) .4627(7) .115(3)
N1 -.2679(5) .2150(3) .3332(3) .0941(15)
N2 .1975(4) .6778(2) .3556(2) .0706(11)
O1 .2769(4) .3356(2) .4539(3) .0914(11)
O2 .1368(3) .1923(2) .4236(2) .0781(10)
H4 .212(5) .485(2) .381(2) ?
H5 -.026(6) .627(3) .324(3) ?
H6A .450(9) .714(6) .370(6) ?
H6B .376(7) .622(4) .452(4) ?
H6C .424(8) .598(5) .330(5) ?
H7A .036(8) .786(4) .313(4) ?
H7B .146(7) .817(4) .408(4) ?
H7C .228(7) .811(4) .296(4) ?
H8A -.300(8) .418(5) .306(5) ?
H8B -.215(10) .505(6) .247(7) ?
H8C -.262(7) .523(5) .353(5) ?
H10A .385(7) .162(3) .424(3) ?
H10B .286(7) .143(4) .557(5) ?
H11A .139(9) .015(5) .513(5) ?
H11B .364(6) -.008(3) .507(4) ?
H11C .240(9) .014(5) .377(6) ?

loop_
_geom_angle_atom_site_label_1
_geom_angle_atom_site_label_2
_geom_angle_atom_site_label_3
_geom_angle
C2 C1 N1 179.8(3)
C1 C2 C9 115.8(3)
C1 C2 C3 119.8(3)
C3 C2 C9 124.2(2)
C2 C3 C8 116.1(3)
C2 C3 C4 122.8(3)
C4 C3 C8 120.9(3)
C3 C4 C5 123.1(3)
C4 C5 N2 126.4(3)
C2 C9 O2 111.5(3)
c2 C9 O1 127.2(3)
O1 C9 O2 121.2(3)
C11 C10 O2 107.1(3)
C6 N2 C7 116.2(3)
C5 N2 C7 120.4(3)
C5 N2 C6 123.2(3)
C9 O2 C10 116.5(3)

loop_
_geom_bond_atom_site_label_1
_geom_bond_atom_site_label_2
_geom_bond_distance
C1 C2 1.419(5)
C1 N1 1.151(5)
C2 C3 1.406(3)
C2 C9 1.455(5)
C3 C4 1.381(4)
C3 C8 1.510(5)
C4 C5 1.373(5)
C5 N2 1.311(4)
C6 N2 1.463(5)
C7 N2 1.448(5)
C9 O1 1.203(4)
C9 O2 1.340(4)
C10 C11 1.476(6)
C10 O2 1.443(5)
C4 H4 .93(3)
C5 H5 .85(4)
C6 H6A .97(8)
C6 H6B .91(5)
C6 H6C 1.07(7)
C7 H7A .95(6)
C7 H7B .89(5)
C7 H7C .91(5)
C8 H8A .97(6)
C8 H8B .89(8)
C8 H8C .91(6)
C10 H10A .99(5)
C10 H10B 1.02(6)
C11 H11A 1.09(7)
C11 H11B 1.13(4)
C11 H11C 1.03(7)
